data_7123943
loop_
_publ_author_name
'Queen, Joshua Douglas'
'Fettinger, James C.'
'Power, Philip P.'

_publ_section_title
;
 Two Quasi-Stable Lead(II) Hydrides at Ambient Temperature
;
_journal_name_full 'Chemical Communications'
_journal_paper_doi 10.1039/C9CC05106F
_journal_year 2019
_chemical_formula_moiety 'C27 H41 Ga N2'
_chemical_formula_sum 'C27 H41 Ga N2'
_chemical_formula_weight 463.34
_space_group_IT_number 14
_space_group_name_Hall '-P 2yn'
_space_group_name_H-M_alt 'P 1 21/n 1'
_symmetry_cell_setting monoclinic
_symmetry_space_group_name_Hall '-P 2yn'
_symmetry_space_group_name_H-M 'P 1 21/n 1'
_atom_sites_solution_hydrogens geom
_atom_sites_solution_primary direct
_atom_sites_solution_secondary difmap
_audit_block_doi 10.5517/cczqq1f
_audit_creation_method SHELXL-97
_audit_update_record
;
2012-12-13 deposited with the CCDC.    2019-08-02 downloaded from the CCDC.
;
_cell_angle_alpha 90.00
_cell_angle_beta 92.91(3)
_cell_angle_gamma 90.00
_cell_formula_units_Z 4
_cell_length_a 10.640(2)
_cell_length_b 12.640(3)
_cell_length_c 19.979(4)
_cell_measurement_temperature 173(2)
_cell_volume 2683.5(10)
_computing_cell_refinement X-AREA
_computing_data_collection X-AREA
_computing_data_reduction X-AREA
_computing_structure_refinement 'SHELXL-97 (Sheldrick, 1997)'
_computing_structure_solution 'SHELXS-97 (Sheldrick, 1990)'
_diffrn_ambient_temperature 173(2)
_diffrn_measured_fraction_theta_full 0.995
_diffrn_measured_fraction_theta_max 0.995
_diffrn_measurement_device_type 'STOE IPDS II'
_diffrn_measurement_method omega-scans
_diffrn_radiation_monochromator graphite
_diffrn_radiation_source 'fine-focus sealed tube'
_diffrn_radiation_type MoK\a
_diffrn_radiation_wavelength 0.71073
_diffrn_reflns_av_R_equivalents 0.0520
_diffrn_reflns_av_sigmaI/netI 0.0235
_diffrn_reflns_limit_h_max 13
_diffrn_reflns_limit_h_min -13
_diffrn_reflns_limit_k_max 16
_diffrn_reflns_limit_k_min -16
_diffrn_reflns_limit_l_max 25
_diffrn_reflns_limit_l_min -25
_diffrn_reflns_number 41050
_diffrn_reflns_theta_full 27.49
_diffrn_reflns_theta_max 27.49
_diffrn_reflns_theta_min 4.71
_exptl_absorpt_coefficient_mu 1.040
_exptl_absorpt_correction_T_max 0.7706
_exptl_absorpt_correction_T_min 0.6390
_exptl_absorpt_correction_type empirical
_exptl_absorpt_process_details mulabs
_exptl_crystal_colour colourless
_exptl_crystal_density_diffrn 1.147
_exptl_crystal_density_method 'not measured'
_exptl_crystal_description block
_exptl_crystal_F_000 992
_exptl_crystal_size_max 0.50
_exptl_crystal_size_mid 0.50
_exptl_crystal_size_min 0.40
_refine_diff_density_max 0.313
_refine_diff_density_min -0.442
_refine_diff_density_rms 0.049
_refine_ls_extinction_method none
_refine_ls_goodness_of_fit_ref 1.156
_refine_ls_hydrogen_treatment mixed
_refine_ls_matrix_type full
_refine_ls_number_parameters 294
_refine_ls_number_reflns 6138
_refine_ls_number_restraints 0
_refine_ls_restrained_S_all 1.156
_refine_ls_R_factor_all 0.0511
_refine_ls_R_factor_gt 0.0408
_refine_ls_shift/su_max 0.002
_refine_ls_shift/su_mean 0.000
_refine_ls_structure_factor_coef Fsqd
_refine_ls_weighting_details 'calc w=1/[\s^2^(Fo^2^)+(0.0280P)^2^+1.7819P] where P=(Fo^2^+2Fc^2^)/3'
_refine_ls_weighting_scheme calc
_refine_ls_wR_factor_gt 0.0828
_refine_ls_wR_factor_ref 0.0862
_reflns_number_gt 5290
_reflns_number_total 6138
_reflns_threshold_expression >2sigma(I)
_cod_data_source_file c9cc05106f2.cif
_cod_data_source_block Compound3a
_cod_original_cell_volume 2683.5(9)
_cod_original_sg_symbol_H-M P21/n
_cod_database_code 7123943

loop_
_symmetry_equiv_pos_as_xyz
'x, y, z'
'-x+1/2, y+1/2, -z+1/2'
'-x, -y, -z'
'x-1/2, -y-1/2, z-1/2'

loop_
_atom_site_label
_atom_site_type_symbol
_atom_site_fract_x
_atom_site_fract_y
_atom_site_fract_z
_atom_site_U_iso_or_equiv
_atom_site_adp_type
_atom_site_occupancy
_atom_site_symmetry_multiplicity
_atom_site_calc_flag
_atom_site_refinement_flags
_atom_site_disorder_assembly
_atom_site_disorder_group
Ga1 Ga 0.88894(2) 0.924649(17) 0.178208(12) 0.02819(7) Uani 1 1 d . . .
N1 N 0.89029(14) 1.07886(12) 0.14686(8) 0.0220(3) Uani 1 1 d . . .
N2 N 0.84595(14) 1.03377(12) 0.24980(8) 0.0225(3) Uani 1 1 d . . .
C1 C 0.89688(17) 1.14895(14) 0.09154(9) 0.0210(4) Uani 1 1 d . . .
C2 C 0.78749(18) 1.19637(15) 0.06307(10) 0.0246(4) Uani 1 1 d . . .
C3 C 0.7995(2) 1.26409(18) 0.00858(11) 0.0336(5) Uani 1 1 d . . .
H3 H 0.7268 1.2982 -0.0107 0.040 Uiso 1 1 calc R . .
C4 C 0.9148(2) 1.28244(18) -0.01788(11) 0.0369(5) Uani 1 1 d . . .
H4 H 0.9207 1.3279 -0.0554 0.044 Uiso 1 1 calc R . .
C5 C 1.0218(2) 1.23457(18) 0.01030(11) 0.0339(5) Uani 1 1 d . . .
H5 H 1.1008 1.2475 -0.0083 0.041 Uiso 1 1 calc R . .
C6 C 1.01549(18) 1.16782(16) 0.06542(10) 0.0255(4) Uani 1 1 d . A .
C7 C 0.65805(18) 1.17672(16) 0.08983(11) 0.0285(4) Uani 1 1 d . . .
H10 H 0.6673 1.1206 0.1250 0.034 Uiso 1 1 calc R . .
C8 C 0.5646(2) 1.1363(2) 0.03487(14) 0.0468(6) Uani 1 1 d . . .
H12A H 0.5498 1.1916 0.0010 0.070 Uiso 1 1 calc R . .
H12B H 0.4850 1.1181 0.0546 0.070 Uiso 1 1 calc R . .
H12C H 0.5993 1.0734 0.0138 0.070 Uiso 1 1 calc R . .
C9 C 0.6075(2) 1.27575(18) 0.12273(13) 0.0391(5) Uani 1 1 d . . .
H11A H 0.6652 1.2971 0.1601 0.059 Uiso 1 1 calc R . .
H11B H 0.5244 1.2607 0.1396 0.059 Uiso 1 1 calc R . .
H11C H 0.6003 1.3330 0.0897 0.059 Uiso 1 1 calc R . .
C10 C 1.13343(18) 1.11800(18) 0.09732(11) 0.0321(4) Uani 1 1 d . . .
H10A H 1.1090 1.0845 0.1401 0.039 Uiso 0.856(13) 1 calc PR A 1
H10B H 1.1060 1.0594 0.1268 0.039 Uiso 0.144(13) 1 calc PR A 2
C11 C 1.1844(4) 1.0316(4) 0.0550(3) 0.0495(11) Uani 0.856(13) 1 d P A 1
H9A H 1.1201 0.9768 0.0472 0.074 Uiso 0.856(13) 1 calc PR A 1
H9B H 1.2589 1.0004 0.0781 0.074 Uiso 0.856(13) 1 calc PR A 1
H9C H 1.2076 1.0609 0.0119 0.074 Uiso 0.856(13) 1 calc PR A 1
C12 C 1.2367(4) 1.2019(4) 0.1163(3) 0.0556(11) Uani 0.856(13) 1 d P A 1
H8A H 1.3067 1.1676 0.1416 0.083 Uiso 0.856(13) 1 calc PR A 1
H8B H 1.2008 1.2573 0.1439 0.083 Uiso 0.856(13) 1 calc PR A 1
H8C H 1.2673 1.2334 0.0754 0.083 Uiso 0.856(13) 1 calc PR A 1
C11A C 1.208(3) 1.062(2) 0.0343(14) 0.0495(11) Uani 0.144(13) 1 d P A 2
H11D H 1.2460 1.1178 0.0075 0.074 Uiso 0.144(13) 1 calc PR A 2
H11E H 1.1481 1.0216 0.0059 0.074 Uiso 0.144(13) 1 calc PR A 2
H11F H 1.2745 1.0152 0.0526 0.074 Uiso 0.144(13) 1 calc PR A 2
C12A C 1.200(3) 1.179(2) 0.1332(18) 0.0556(11) Uani 0.144(13) 1 d P A 2
H12D H 1.2782 1.1433 0.1482 0.083 Uiso 0.144(13) 1 calc PR A 2
H12E H 1.1542 1.2007 0.1723 0.083 Uiso 0.144(13) 1 calc PR A 2
H12F H 1.2207 1.2423 0.1072 0.083 Uiso 0.144(13) 1 calc PR A 2
C13 C 0.86216(16) 1.11107(15) 0.20710(9) 0.0214(4) Uani 1 1 d . . .
C14 C 0.84097(18) 1.05081(14) 0.32001(9) 0.0236(4) Uani 1 1 d . . .
C15 C 0.94884(19) 1.08414(16) 0.35750(10) 0.0286(4) Uani 1 1 d . . .
C16 C 0.9402(2) 1.09731(18) 0.42638(11) 0.0364(5) Uani 1 1 d . . .
H16 H 1.0120 1.1200 0.4527 0.044 Uiso 1 1 calc R . .
C17 C 0.8293(2) 1.07800(19) 0.45696(11) 0.0401(5) Uani 1 1 d . . .
H17 H 0.8250 1.0884 0.5039 0.048 Uiso 1 1 calc R . .
C18 C 0.7241(2) 1.04358(17) 0.41959(11) 0.0348(5) Uani 1 1 d . . .
H18 H 0.6484 1.0298 0.4413 0.042 Uiso 1 1 calc R . .
C19 C 0.72761(19) 1.02887(15) 0.35068(10) 0.0264(4) Uani 1 1 d . . .
C20 C 1.0732(2) 1.10476(19) 0.32548(11) 0.0352(5) Uani 1 1 d . . .
H20 H 1.0627 1.0829 0.2774 0.042 Uiso 1 1 calc R . .
C21 C 1.1804(2) 1.0383(2) 0.35789(14) 0.0493(6) Uani 1 1 d . . .
H21A H 1.1947 1.0592 0.4049 0.074 Uiso 1 1 calc R . .
H21B H 1.2574 1.0500 0.3340 0.074 Uiso 1 1 calc R . .
H21C H 1.1576 0.9632 0.3555 0.074 Uiso 1 1 calc R . .
C22 C 1.1065(2) 1.2226(2) 0.32676(14) 0.0498(6) Uani 1 1 d . . .
H22A H 1.0396 1.2627 0.3027 0.075 Uiso 1 1 calc R . .
H22B H 1.1861 1.2334 0.3051 0.075 Uiso 1 1 calc R . .
H22C H 1.1153 1.2470 0.3733 0.075 Uiso 1 1 calc R . .
C23 C 0.61329(19) 0.99255(17) 0.30810(11) 0.0319(5) Uani 1 1 d . . .
H23 H 0.6441 0.9490 0.2705 0.038 Uiso 1 1 calc R . .
C24 C 0.5221(2) 0.9244(2) 0.34615(14) 0.0434(6) Uani 1 1 d . . .
H24A H 0.5683 0.8663 0.3686 0.065 Uiso 1 1 calc R . .
H24B H 0.4575 0.8954 0.3146 0.065 Uiso 1 1 calc R . .
H24C H 0.4820 0.9678 0.3796 0.065 Uiso 1 1 calc R . .
C25 C 0.5434(2) 1.0881(2) 0.27737(15) 0.0498(7) Uani 1 1 d . . .
H25A H 0.5098 1.1311 0.3131 0.075 Uiso 1 1 calc R . .
H25B H 0.4740 1.0636 0.2472 0.075 Uiso 1 1 calc R . .
H25C H 0.6016 1.1308 0.2521 0.075 Uiso 1 1 calc R . .
C26 C 1.0589(2) 0.86838(18) 0.19667(13) 0.0411(5) Uani 1 1 d . . .
H26A H 1.0580 0.8185 0.2342 0.062 Uiso 1 1 calc R . .
H26B H 1.1167 0.9267 0.2082 0.062 Uiso 1 1 calc R . .
H26C H 1.0868 0.8318 0.1568 0.062 Uiso 1 1 calc R . .
C27 C 0.7407(2) 0.84897(19) 0.14265(13) 0.0451(6) Uani 1 1 d . . .
H27A H 0.7608 0.8120 0.1014 0.068 Uiso 1 1 calc R . .
H27B H 0.6723 0.8994 0.1328 0.068 Uiso 1 1 calc R . .
H27C H 0.7144 0.7974 0.1758 0.068 Uiso 1 1 calc R . .
H6 H 0.8545(19) 1.1855(17) 0.2181(10) 0.022(5) Uiso 1 1 d . . .

loop_
_atom_site_aniso_label
_atom_site_aniso_U_11
_atom_site_aniso_U_22
_atom_site_aniso_U_33
_atom_site_aniso_U_23
_atom_site_aniso_U_13
_atom_site_aniso_U_12
Ga1 0.03333(12) 0.01917(10) 0.03267(12) -0.00099(9) 0.00760(8) -0.00071(9)
N1 0.0219(7) 0.0207(7) 0.0238(7) 0.0013(6) 0.0044(6) -0.0010(6)
N2 0.0229(8) 0.0218(7) 0.0232(8) 0.0003(6) 0.0045(6) 0.0001(6)
C1 0.0224(9) 0.0189(8) 0.0218(9) -0.0025(7) 0.0029(7) -0.0038(7)
C2 0.0231(9) 0.0250(9) 0.0257(9) -0.0017(7) 0.0008(7) -0.0029(7)
C3 0.0324(11) 0.0347(11) 0.0329(11) 0.0052(9) -0.0042(8) 0.0019(9)
C4 0.0466(13) 0.0384(12) 0.0262(10) 0.0096(9) 0.0065(9) -0.0046(10)
C5 0.0343(11) 0.0371(11) 0.0316(11) 0.0021(9) 0.0134(9) -0.0040(9)
C6 0.0234(9) 0.0272(9) 0.0263(9) -0.0017(8) 0.0065(7) -0.0014(7)
C7 0.0204(9) 0.0274(10) 0.0378(11) 0.0012(8) 0.0017(8) -0.0022(7)
C8 0.0257(11) 0.0541(15) 0.0603(16) -0.0174(13) -0.0015(10) -0.0050(10)
C9 0.0316(11) 0.0370(12) 0.0494(14) -0.0063(10) 0.0100(10) -0.0026(9)
C10 0.0202(9) 0.0367(11) 0.0403(12) 0.0036(9) 0.0088(8) 0.0009(8)
C11 0.054(2) 0.044(2) 0.050(3) -0.0069(18) 0.0028(17) 0.0175(17)
C12 0.024(2) 0.046(2) 0.095(3) -0.0068(19) -0.0104(18) -0.0073(16)
C11A 0.054(2) 0.044(2) 0.050(3) -0.0069(18) 0.0028(17) 0.0175(17)
C12A 0.024(2) 0.046(2) 0.095(3) -0.0068(19) -0.0104(18) -0.0073(16)
C13 0.0177(8) 0.0200(8) 0.0264(9) -0.0006(7) 0.0013(7) 0.0012(7)
C14 0.0279(9) 0.0196(9) 0.0237(9) 0.0036(7) 0.0047(7) 0.0038(7)
C15 0.0317(10) 0.0276(10) 0.0267(9) 0.0004(8) 0.0023(8) 0.0008(8)
C16 0.0444(12) 0.0370(12) 0.0275(10) -0.0021(9) -0.0033(9) -0.0009(9)
C17 0.0577(14) 0.0396(12) 0.0235(10) 0.0026(9) 0.0079(9) 0.0046(11)
C18 0.0416(12) 0.0311(10) 0.0332(11) 0.0047(9) 0.0155(9) 0.0047(9)
C19 0.0309(10) 0.0193(8) 0.0296(10) 0.0049(7) 0.0086(8) 0.0041(8)
C20 0.0257(10) 0.0471(13) 0.0324(11) -0.0004(9) -0.0021(8) -0.0033(9)
C21 0.0333(12) 0.0615(16) 0.0525(15) -0.0006(13) -0.0039(11) 0.0070(11)
C22 0.0406(13) 0.0548(15) 0.0537(15) 0.0094(13) 0.0006(11) -0.0140(12)
C23 0.0266(10) 0.0320(10) 0.0379(12) 0.0037(9) 0.0090(9) 0.0009(9)
C24 0.0318(11) 0.0388(12) 0.0604(15) 0.0149(12) 0.0109(10) -0.0020(10)
C25 0.0346(12) 0.0553(16) 0.0594(16) 0.0256(13) 0.0011(11) 0.0026(11)
C26 0.0428(13) 0.0300(11) 0.0513(14) 0.0026(10) 0.0083(11) 0.0104(10)
C27 0.0530(15) 0.0349(12) 0.0480(14) -0.0078(11) 0.0078(11) -0.0165(11)

loop_
_atom_type_symbol
_atom_type_description
_atom_type_scat_dispersion_real
_atom_type_scat_dispersion_imag
_atom_type_scat_source
C C 0.0033 0.0016 'International Tables Vol C Tables 4.2.6.8 and 6.1.1.4'
H H 0.0000 0.0000 'International Tables Vol C Tables 4.2.6.8 and 6.1.1.4'
N N 0.0061 0.0033 'International Tables Vol C Tables 4.2.6.8 and 6.1.1.4'
Ga Ga 0.2307 1.6083 'International Tables Vol C Tables 4.2.6.8 and 6.1.1.4'

loop_
_citation_id
_citation_doi
_citation_year
1 10.1002/ejic.201201515 2013

loop_
_geom_angle_atom_site_label_1
_geom_angle_atom_site_label_2
_geom_angle_atom_site_label_3
_geom_angle
C27 Ga1 C26 127.77(11)
C27 Ga1 N1 111.97(9)
C26 Ga1 N1 112.47(8)
C27 Ga1 N2 112.25(9)
C26 Ga1 N2 110.38(9)
N1 Ga1 N2 65.12(6)
C27 Ga1 C13 117.21(9)
C26 Ga1 C13 114.99(8)
N1 Ga1 C13 32.64(6)
N2 Ga1 C13 32.50(6)
C13 N1 C1 122.65(16)
C13 N1 Ga1 90.54(11)
C1 N1 Ga1 146.39(12)
C13 N2 C14 122.69(16)
C13 N2 Ga1 90.34(11)
C14 N2 Ga1 143.95(13)
C2 C1 C6 121.14(17)
C2 C1 N1 120.58(16)
C6 C1 N1 118.27(16)
C3 C2 C1 118.12(18)
C3 C2 C7 119.59(18)
C1 C2 C7 122.29(17)
C4 C3 C2 121.3(2)
C3 C4 C5 120.00(19)
C4 C5 C6 121.01(19)
C5 C6 C1 118.38(18)
C5 C6 C10 120.83(17)
C1 C6 C10 120.78(17)
C2 C7 C9 111.27(17)
C2 C7 C8 111.62(18)
C9 C7 C8 110.65(18)
C12A C10 C11 124.3(14)
C12A C10 C6 114.7(12)
C11 C10 C6 112.4(2)
C11 C10 C12 111.2(2)
C6 C10 C12 112.2(2)
C12A C10 C11A 114.3(17)
C6 C10 C11A 105.8(10)
C12 C10 C11A 96.5(11)
N2 C13 N1 113.95(16)
N2 C13 Ga1 57.16(10)
N1 C13 Ga1 56.83(9)
C15 C14 C19 121.49(18)
C15 C14 N2 120.09(17)
C19 C14 N2 118.35(17)
C16 C15 C14 118.01(19)
C16 C15 C20 119.80(19)
C14 C15 C20 122.18(18)
C17 C16 C15 121.2(2)
C16 C17 C18 120.3(2)
C17 C18 C19 121.0(2)
C18 C19 C14 118.1(2)
C18 C19 C23 122.24(18)
C14 C19 C23 119.66(17)
C15 C20 C22 111.4(2)
C15 C20 C21 111.88(19)
C22 C20 C21 111.1(2)
C19 C23 C24 113.72(19)
C19 C23 C25 110.18(18)
C24 C23 C25 109.66(18)

loop_
_geom_bond_atom_site_label_1
_geom_bond_atom_site_label_2
_geom_bond_distance
Ga1 C27 1.948(2)
Ga1 C26 1.960(2)
Ga1 N1 2.0476(16)
Ga1 N2 2.0553(16)
Ga1 C13 2.4462(19)
N1 C13 1.319(2)
N1 C1 1.421(2)
N2 C13 1.314(2)
N2 C14 1.423(2)
C1 C2 1.404(3)
C1 C6 1.410(2)
C2 C3 1.396(3)
C2 C7 1.523(3)
C3 C4 1.380(3)
C4 C5 1.384(3)
C5 C6 1.392(3)
C6 C10 1.515(3)
C7 C9 1.525(3)
C7 C8 1.531(3)
C10 C12A 1.25(3)
C10 C11 1.500(4)
C10 C12 1.560(5)
C10 C11A 1.68(3)
C14 C15 1.403(3)
C14 C19 1.408(3)
C15 C16 1.394(3)
C15 C20 1.521(3)
C16 C17 1.378(3)
C17 C18 1.383(3)
C18 C19 1.391(3)
C19 C23 1.520(3)
C20 C22 1.530(3)
C20 C21 1.533(3)
C23 C24 1.529(3)
C23 C25 1.531(3)
